data_4036035
loop_
_publ_author_name
'Sako, Makoto'
'Aoki, Takanori'
'Zumbr\"agel, Nadine'
'Schober, Lukas'
'Gr\"oger, Harald'
'Takizawa, Shinobu'
'Sasai, Hiroaki'

_publ_section_title
;
 Chiral Dinuclear Vanadium Complex-Mediated Oxidative Coupling of
 Resorcinols.
;
_journal_issue 3
_journal_name_full 'The Journal of organic chemistry'
_journal_page_first 1580
_journal_page_last 1587
_journal_paper_doi 10.1021/acs.joc.8b02494
_journal_volume 84
_journal_year 2019
_chemical_absolute_configuration 'CHOOSE rm ad rmad syn or unk'
_chemical_formula_moiety 'C24 H18 O4'
_chemical_formula_sum 'C24 H18 O4'
_chemical_formula_weight 370.40
_space_group_crystal_system orthorhombic
_space_group_IT_number 18
_space_group_name_Hall 'P 2 2ab'
_space_group_name_H-M_alt 'P 21 21 2'
_atom_sites_solution_hydrogens geom
_atom_sites_solution_primary direct
_atom_sites_solution_secondary difmap
_cell_angle_alpha 90.0000
_cell_angle_beta 90.0000
_cell_angle_gamma 90.0000
_cell_formula_units_Z 2
_cell_length_a 7.2833(2)
_cell_length_b 12.8375(3)
_cell_length_c 12.4934(9)
_cell_measurement_reflns_used 5502
_cell_measurement_temperature 123
_cell_measurement_theta_max 68.20
_cell_measurement_theta_min 3.44
_cell_volume 1168.12(9)
_computing_cell_refinement 'RAPID AUTO'
_computing_data_collection 'RAPID AUTO (Rigaku, ????)'
_computing_data_reduction 'RAPID AUTO'
_computing_molecular_graphics 'CrystalStructure 4.2'
_computing_publication_material 'CrystalStructure 4.2 (Rigaku, 2017)'
_computing_structure_refinement 'SHELXL Version 2017/1 (Sheldrick, 2008)'
_computing_structure_solution 'SHELXT Version 2014/5 (Sheldrick, 2014)'
_diffrn_ambient_temperature 123
_diffrn_detector_area_resol_mean 10.000
_diffrn_measured_fraction_theta_full 1.000
_diffrn_measured_fraction_theta_max 1.000
_diffrn_measurement_device_type 'Rigaku R-AXIS RAPID 191R'
_diffrn_measurement_method \w
_diffrn_radiation_type 'Cu K\a'
_diffrn_radiation_wavelength 1.54187
_diffrn_reflns_av_R_equivalents 0.0337
_diffrn_reflns_Laue_measured_fraction_full 1.000
_diffrn_reflns_Laue_measured_fraction_max 1.000
_diffrn_reflns_limit_h_max 15
_diffrn_reflns_limit_h_min -15
_diffrn_reflns_limit_k_max 15
_diffrn_reflns_limit_k_min -15
_diffrn_reflns_limit_l_max 8
_diffrn_reflns_limit_l_min -8
_diffrn_reflns_number 23058
_diffrn_reflns_point_group_measured_fraction_full 1.000
_diffrn_reflns_point_group_measured_fraction_max 1.000
_diffrn_reflns_theta_full 67.687
_diffrn_reflns_theta_max 68.204
_diffrn_reflns_theta_min 3.538
_diffrn_standards_number 0
_exptl_absorpt_coefficient_mu 0.581
_exptl_absorpt_correction_T_max 0.949
_exptl_absorpt_correction_T_min 0.771
_exptl_absorpt_correction_type multi-scan
_exptl_absorpt_process_details 'ABSCOR (Rigaku, 1995)'
_exptl_crystal_colour colorless
_exptl_crystal_density_diffrn 1.053
_exptl_crystal_density_method 'not measured'
_exptl_crystal_description needle
_exptl_crystal_F_000 388.00
_exptl_crystal_size_max 0.203
_exptl_crystal_size_mid 0.116
_exptl_crystal_size_min 0.091
_refine_diff_density_max 0.25
_refine_diff_density_min -0.16
_refine_ls_abs_structure_details
;
 Flack x determined using 784 quotients [(I+)-(I-)]/[(I+)+(I-)]
 (Parsons, Flack and Wagner, Acta Cryst. B69 (2013) 249-259).
;
_refine_ls_abs_structure_Flack 0.19(6)
_refine_ls_extinction_method none
_refine_ls_goodness_of_fit_ref 1.137
_refine_ls_hydrogen_treatment constr
_refine_ls_number_parameters 129
_refine_ls_number_reflns 2151
_refine_ls_number_restraints 0
_refine_ls_R_factor_all 0.0592
_refine_ls_R_factor_gt 0.0576
_refine_ls_shift/su_max 0.000
_refine_ls_structure_factor_coef Fsqd
_refine_ls_weighting_details 'w = 1/[\s^2^(Fo^2^)+(0.0567P)^2^+0.9654P] where P=(Fo^2^+2Fc^2^)/3'
_refine_ls_weighting_scheme calc
_refine_ls_wR_factor_gt 0.1565
_refine_ls_wR_factor_ref 0.1575
_reflns_Friedel_coverage 0.699
_reflns_Friedel_fraction_full 1.000
_reflns_Friedel_fraction_max 1.000
_reflns_number_gt 2058
_reflns_number_total 2151
_reflns_threshold_expression F^2^>2.0\s(F^2^)
_cod_data_source_file jo8b02494_si_001.cif
_cod_data_source_block No1_1_1
_cod_database_code 4036035

loop_
_space_group_symop_id
_space_group_symop_operation_xyz
1 +X,+Y,+Z
2 -X,-Y,+Z
3 1/2+X,1/2-Y,-Z
4 1/2-X,1/2+Y,-Z

loop_
_atom_site_label
_atom_site_type_symbol
_atom_site_fract_x
_atom_site_fract_y
_atom_site_fract_z
_atom_site_U_iso_or_equiv
_atom_site_adp_type
_atom_site_occupancy
_atom_site_site_symmetry_order
_atom_site_calc_flag
_atom_site_refinement_flags_posn
_atom_site_refinement_flags_adp
O1 O 0.2752(4) 0.4651(2) 0.4485(2) 0.0492(8) Uani 1 1 d . .
H1 H 0.366985 0.425737 0.452884 0.059 Uiso 1 1 calc R U
O2 O 0.0380(4) 0.7779(2) 0.5852(3) 0.0530(8) Uani 1 1 d . .
H2 H 0.028863 0.807145 0.645098 0.064 Uiso 1 1 calc R U
C3 C 0.2906(5) 0.5435(3) 0.5222(3) 0.0391(9) Uani 1 1 d . .
C4 C 0.4307(5) 0.5441(3) 0.5992(3) 0.0345(8) Uani 1 1 d . .
C5 C 0.4348(5) 0.6250(3) 0.6731(3) 0.0382(9) Uani 1 1 d . .
C6 C 0.5742(6) 0.6302(3) 0.7604(3) 0.0438(10) Uani 1 1 d . .
C7 C 0.1674(6) 0.7006(3) 0.5908(4) 0.0439(10) Uani 1 1 d . .
C8 C 0.1592(6) 0.6199(3) 0.5163(4) 0.0453(10) Uani 1 1 d . .
H8 H 0.065894 0.617912 0.463216 0.054 Uiso 1 1 calc R U
C9 C 0.3018(6) 0.7050(3) 0.6690(4) 0.0457(10) Uani 1 1 d . .
H9 H 0.304468 0.760654 0.719077 0.055 Uiso 1 1 calc R U
C10 C 0.7625(6) 0.6200(3) 0.7408(4) 0.0457(10) Uani 1 1 d . .
H10 H 0.804145 0.610517 0.669366 0.055 Uiso 1 1 calc R U
C11 C 0.5181(8) 0.6446(4) 0.8667(4) 0.0537(12) Uani 1 1 d . .
H11 H 0.391011 0.651725 0.882196 0.064 Uiso 1 1 calc R U
C12 C 0.8310(8) 0.6377(4) 0.9274(4) 0.0632(14) Uani 1 1 d . .
H12 H 0.918348 0.640056 0.983799 0.076 Uiso 1 1 calc R U
C13 C 0.8889(8) 0.6233(4) 0.8229(4) 0.0576(12) Uani 1 1 d . .
H13 H 1.015965 0.615699 0.807693 0.069 Uiso 1 1 calc R U
C14 C 0.6446(9) 0.6487(4) 0.9497(4) 0.0658(15) Uani 1 1 d . .
H14 H 0.604319 0.658925 1.021243 0.079 Uiso 1 1 calc R U

loop_
_atom_site_aniso_label
_atom_site_aniso_U_11
_atom_site_aniso_U_22
_atom_site_aniso_U_33
_atom_site_aniso_U_23
_atom_site_aniso_U_13
_atom_site_aniso_U_12
O1 0.0462(18) 0.0525(18) 0.0489(17) -0.0103(14) -0.0093(14) 0.0090(14)
O2 0.0432(17) 0.0417(17) 0.074(2) 0.0003(16) 0.0039(16) 0.0109(14)
C3 0.034(2) 0.041(2) 0.042(2) -0.0039(17) 0.0043(17) -0.0014(17)
C4 0.036(2) 0.0334(18) 0.0339(19) 0.0030(15) 0.0009(16) -0.0039(17)
C5 0.038(2) 0.035(2) 0.042(2) 0.0013(17) 0.0022(17) -0.0016(17)
C6 0.053(2) 0.034(2) 0.044(2) -0.0030(18) 0.003(2) -0.001(2)
C7 0.036(2) 0.034(2) 0.062(3) 0.007(2) 0.009(2) 0.0050(17)
C8 0.034(2) 0.043(2) 0.059(3) 0.009(2) -0.0007(19) 0.0027(18)
C9 0.047(2) 0.037(2) 0.053(2) 0.0014(19) 0.009(2) 0.0057(19)
C10 0.052(2) 0.041(2) 0.044(2) -0.0065(19) -0.003(2) -0.003(2)
C11 0.066(3) 0.057(3) 0.038(2) -0.002(2) 0.001(2) 0.004(2)
C12 0.078(4) 0.062(3) 0.050(3) -0.001(2) -0.017(3) -0.004(3)
C13 0.065(3) 0.058(3) 0.049(2) 0.008(2) -0.011(2) -0.012(3)
C14 0.085(4) 0.071(3) 0.042(3) -0.003(2) -0.003(3) -0.003(3)

loop_
_atom_type_symbol
_atom_type_description
_atom_type_scat_dispersion_real
_atom_type_scat_dispersion_imag
_atom_type_scat_source
C C 0.0181 0.0091
;
International Tables for Crystallography
(Vol. C, Tables 4.2.6.8 and 6.1.1.4)
;
H H 0.0000 0.0000
;
International Tables for Crystallography
(Vol. C, Table 6.1.1.4)
;
O O 0.0492 0.0322
;
International Tables for Crystallography
(Vol. C, Tables 4.2.6.8 and 6.1.1.4)
;

loop_
_geom_angle_atom_site_label_1
_geom_angle_atom_site_label_2
_geom_angle_atom_site_label_3
_geom_angle
_geom_angle_site_symmetry_3
C3 O1 H1 109.5 .
C7 O2 H2 109.5 .
O1 C3 C8 115.6(4) .
O1 C3 C4 121.6(4) .
C8 C3 C4 122.7(4) .
C5 C4 C3 118.3(4) .
C5 C4 C4 122.9(3) 2_665
C3 C4 C4 118.7(3) 2_665
C4 C5 C9 120.3(4) .
C4 C5 C6 122.2(4) .
C9 C5 C6 117.4(4) .
C10 C6 C11 117.7(4) .
C10 C6 C5 122.3(4) .
C11 C6 C5 120.0(4) .
O2 C7 C9 119.6(4) .
O2 C7 C8 118.3(4) .
C9 C7 C8 122.1(4) .
C3 C8 C7 117.8(4) .
C3 C8 H8 121.1 .
C7 C8 H8 121.1 .
C7 C9 C5 118.8(4) .
C7 C9 H9 120.6 .
C5 C9 H9 120.6 .
C13 C10 C6 121.4(4) .
C13 C10 H10 119.3 .
C6 C10 H10 119.3 .
C14 C11 C6 121.3(5) .
C14 C11 H11 119.4 .
C6 C11 H11 119.4 .
C13 C12 C14 119.9(5) .
C13 C12 H12 120.0 .
C14 C12 H12 120.0 .
C12 C13 C10 120.2(5) .
C12 C13 H13 119.9 .
C10 C13 H13 119.9 .
C11 C14 C12 119.6(5) .
C11 C14 H14 120.2 .
C12 C14 H14 120.2 .

loop_
_geom_bond_atom_site_label_1
_geom_bond_atom_site_label_2
_geom_bond_distance
_geom_bond_site_symmetry_2
O1 C3 1.369(5) .
O1 H1 0.8400 .
O2 C7 1.370(5) .
O2 H2 0.8400 .
C3 C8 1.372(6) .
C3 C4 1.402(5) .
C4 C5 1.391(6) .
C4 C4 1.516(8) 2_665
C5 C9 1.412(6) .
C5 C6 1.492(6) .
C6 C10 1.399(6) .
C6 C11 1.402(6) .
C7 C9 1.385(6) .
C7 C8 1.394(6) .
C8 H8 0.9500 .
C9 H9 0.9500 .
C10 C13 1.379(6) .
C10 H10 0.9500 .
C11 C14 1.388(7) .
C11 H11 0.9500 .
C12 C13 1.384(7) .
C12 C14 1.393(8) .
C12 H12 0.9500 .
C13 H13 0.9500 .
C14 H14 0.9500 .

loop_
_geom_hbond_atom_site_label_D
_geom_hbond_atom_site_label_H
_geom_hbond_atom_site_label_A
_geom_hbond_site_symmetry_A
_geom_hbond_distance_DA
_geom_hbond_distance_DH
_geom_hbond_distance_HA
_geom_hbond_angle_DHA
_geom_hbond_publ_flag
O1 H1 O2 4_546 2.794(4) 0.840 2.076 143.2 no

loop_
_geom_torsion_atom_site_label_1
_geom_torsion_atom_site_label_2
_geom_torsion_atom_site_label_3
_geom_torsion_atom_site_label_4
_geom_torsion
_geom_torsion_site_symmetry_1
_geom_torsion_site_symmetry_4
O1 C3 C4 C5 -178.4(4) . .
C8 C3 C4 C5 0.7(6) . .
O1 C3 C4 C4 0.8(6) . 2_665
C8 C3 C4 C4 179.9(4) . 2_665
C3 C4 C5 C9 -0.8(6) . .
C4 C4 C5 C9 -180.0(4) 2_665 .
C3 C4 C5 C6 177.7(4) . .
C4 C4 C5 C6 -1.5(6) 2_665 .
C4 C5 C6 C10 50.9(6) . .
C9 C5 C6 C10 -130.6(4) . .
C4 C5 C6 C11 -128.4(5) . .
C9 C5 C6 C11 50.2(6) . .
O1 C3 C8 C7 179.0(4) . .
C4 C3 C8 C7 -0.2(6) . .
O2 C7 C8 C3 179.5(4) . .
C9 C7 C8 C3 -0.2(6) . .
O2 C7 C9 C5 -179.6(4) . .
C8 C7 C9 C5 0.1(6) . .
C4 C5 C9 C7 0.4(6) . .
C6 C5 C9 C7 -178.2(4) . .
C11 C6 C10 C13 0.3(7) . .
C5 C6 C10 C13 -178.9(4) . .
C10 C6 C11 C14 0.1(7) . .
C5 C6 C11 C14 179.3(4) . .
C14 C12 C13 C10 0.1(8) . .
C6 C10 C13 C12 -0.4(7) . .
C6 C11 C14 C12 -0.4(8) . .
C13 C12 C14 C11 0.3(9) . .
